data_7062340
loop_
_publ_author_name
'Kazakov, Gennady G.'
'Druzhkov, Nikolay O.'
'Rumyantcev, Roman V.'
'Fukin, Georgy K.'
'Starikov, Andrey G.'
'Piskunov, Alexandr V.'
'Cherkasov, Vladimir K.'

_publ_section_title
;
 The reactivity of N-heterocyclic diphospholenes towards iron triad
 carbonyls
;
_journal_issue 12
_journal_name_full 'New Journal of Chemistry'
_journal_page_first 5953
_journal_page_last 5960
_journal_paper_doi 10.1039/D3NJ00450C
_journal_volume 47
_journal_year 2023
_chemical_formula_moiety 'C82 H84 Fe2 N4 O6 P2, C4 H10 O'
_chemical_formula_sum 'C86 H94 Fe2 N4 O7 P2'
_chemical_formula_weight 1469.29
_space_group_crystal_system triclinic
_space_group_IT_number 2
_space_group_name_Hall '-P 1'
_space_group_name_H-M_alt 'P -1'
_atom_sites_solution_hydrogens geom
_atom_sites_solution_primary dual
_atom_sites_solution_secondary difmap
_audit_creation_method SHELXL-2018/3
_audit_update_record
;
2023-02-27 deposited with the CCDC.	2023-03-02 downloaded from the CCDC.
;
_cell_angle_alpha 78.315(2)
_cell_angle_beta 73.465(2)
_cell_angle_gamma 68.266(2)
_cell_formula_units_Z 2
_cell_length_a 14.9695(3)
_cell_length_b 16.1526(3)
_cell_length_c 17.9588(3)
_cell_measurement_reflns_used 10310
_cell_measurement_temperature 100(2)
_cell_measurement_theta_max 28.3210
_cell_measurement_theta_min 3.2750
_cell_volume 3843.80(14)
_computing_cell_refinement 'CrysAlis Pro 1.171.40.68a'
_computing_data_collection 'CrysAlis Pro 1.171.40.68a'
_computing_data_reduction 'CrysAlis Pro 1.171.40.68a'
_computing_molecular_graphics Mercury
_computing_publication_material Mercury
_computing_structure_refinement 'SHELXL 2018/3'
_computing_structure_solution 'SHELXT 2014/5'
_diffrn_ambient_temperature 100(2)
_diffrn_measured_fraction_theta_full 0.998
_diffrn_measured_fraction_theta_max 0.998
_diffrn_measurement_device_type 'Rigaku OD Xcalibur (CCD)'
_diffrn_measurement_method '\w scans'
_diffrn_radiation_type MoK\a
_diffrn_radiation_wavelength 0.71073
_diffrn_reflns_av_R_equivalents 0.0621
_diffrn_reflns_av_unetI/netI 0.0689
_diffrn_reflns_Laue_measured_fraction_full 0.998
_diffrn_reflns_Laue_measured_fraction_max 0.998
_diffrn_reflns_limit_h_max 18
_diffrn_reflns_limit_h_min -18
_diffrn_reflns_limit_k_max 19
_diffrn_reflns_limit_k_min -19
_diffrn_reflns_limit_l_max 22
_diffrn_reflns_limit_l_min -22
_diffrn_reflns_number 58766
_diffrn_reflns_point_group_measured_fraction_full 0.998
_diffrn_reflns_point_group_measured_fraction_max 0.998
_diffrn_reflns_theta_full 25.242
_diffrn_reflns_theta_max 26.022
_diffrn_reflns_theta_min 2.858
_diffrn_source 'fine-focus sealed tube'
_exptl_absorpt_coefficient_mu 0.476
_exptl_absorpt_correction_T_max 1.000
_exptl_absorpt_correction_T_min 0.694
_exptl_absorpt_correction_type gaussian
_exptl_absorpt_process_details
;
CrysAlis Pro 1.171.40.68a. Numerical absorption correction
based on gaussian integration over a multifaceted crystal model.
Empirical absorption correction using spherical harmonics,
implemented in SCALE3 ABSPACK scaling algorithm.
;
_exptl_crystal_colour purple
_exptl_crystal_density_diffrn 1.269
_exptl_crystal_description prism
_exptl_crystal_F_000 1552
_exptl_crystal_size_max 0.350
_exptl_crystal_size_mid 0.250
_exptl_crystal_size_min 0.240
_refine_diff_density_max 0.690
_refine_diff_density_min -0.490
_refine_diff_density_rms 0.067
_refine_ls_extinction_method none
_refine_ls_goodness_of_fit_ref 1.021
_refine_ls_hydrogen_treatment constr
_refine_ls_matrix_type full
_refine_ls_number_parameters 933
_refine_ls_number_reflns 15135
_refine_ls_number_restraints 1
_refine_ls_restrained_S_all 1.021
_refine_ls_R_factor_all 0.0805
_refine_ls_R_factor_gt 0.0484
_refine_ls_shift/su_max 0.001
_refine_ls_shift/su_mean 0.000
_refine_ls_structure_factor_coef Fsqd
_refine_ls_weighting_details 'w=1/[\s^2^(Fo^2^)+(0.0520P)^2^+1.2025P] where P=(Fo^2^+2Fc^2^)/3'
_refine_ls_weighting_scheme calc
_refine_ls_wR_factor_gt 0.1052
_refine_ls_wR_factor_ref 0.1170
_reflns_Friedel_coverage 0.000
_reflns_number_gt 10779
_reflns_number_total 15135
_reflns_threshold_expression 'I > 2\s(I)'
_cod_data_source_file d3nj00450c3.cif
_cod_data_source_block fepnnphen
_cod_depositor_comments 'Adding full bibliography for 7062340--7062343.cif.'
_cod_database_code 7062340
_shelx_shelxl_version_number 2018/3
_shelx_space_group_comment
;
The symmetry employed for this shelxl refinement is uniquely defined
by the following loop, which should always be used as a source of
symmetry information in preference to the above space-group names.
They are only intended as comments.
;
_shelx_estimated_absorpt_t_min 0.851
_shelx_estimated_absorpt_t_max 0.894

loop_
_space_group_symop_operation_xyz
'x, y, z'
'-x, -y, -z'

loop_
_atom_site_label
_atom_site_type_symbol
_atom_site_fract_x
_atom_site_fract_y
_atom_site_fract_z
_atom_site_U_iso_or_equiv
_atom_site_adp_type
_atom_site_occupancy
_atom_site_site_symmetry_order
_atom_site_calc_flag
_atom_site_refinement_flags_posn
_atom_site_refinement_flags_adp
_atom_site_refinement_flags_occupancy
_atom_site_disorder_assembly
_atom_site_disorder_group
Fe1 Fe 0.41884(3) 0.25138(3) 0.81376(2) 0.01552(10) Uani 1 1 d . . . . .
Fe2 Fe 0.58211(3) 0.16062(3) 0.71145(2) 0.01615(10) Uani 1 1 d . . . . .
P1 P 0.27258(5) 0.26973(5) 0.83077(4) 0.01390(15) Uani 1 1 d . . . . .
P2 P 0.66989(5) 0.19795(5) 0.61145(4) 0.01409(15) Uani 1 1 d . . . . .
N1 N 0.17006(15) 0.35782(15) 0.81936(12) 0.0144(5) Uani 1 1 d . . . . .
N2 N 0.19996(15) 0.21432(15) 0.89288(12) 0.0144(5) Uani 1 1 d . . . . .
N3 N 0.68671(15) 0.19044(15) 0.51546(12) 0.0143(5) Uani 1 1 d . . . . .
N4 N 0.77626(15) 0.22134(14) 0.59005(12) 0.0131(5) Uani 1 1 d . . . . .
C1 C 0.08044(18) 0.34454(18) 0.86261(15) 0.0139(6) Uani 1 1 d . . . . .
C2 C 0.09773(18) 0.26111(18) 0.90456(15) 0.0149(6) Uani 1 1 d . . . . .
C3 C 0.01793(19) 0.22868(19) 0.94963(15) 0.0162(6) Uani 1 1 d . . . . .
C4 C 0.0321(2) 0.14256(19) 0.99208(16) 0.0189(6) Uani 1 1 d . . . . .
H4A H 0.097271 0.104123 0.994411 0.023 Uiso 1 1 calc R U . . .
C5 C -0.0464(2) 0.1133(2) 1.03006(16) 0.0225(6) Uani 1 1 d . . . . .
H5A H -0.035208 0.055189 1.058007 0.027 Uiso 1 1 calc R U . . .
C6 C -0.1426(2) 0.1693(2) 1.02744(17) 0.0263(7) Uani 1 1 d . . . . .
H6A H -0.196927 0.149113 1.053314 0.032 Uiso 1 1 calc R U . . .
C7 C -0.1585(2) 0.2532(2) 0.98748(17) 0.0254(7) Uani 1 1 d . . . . .
H7A H -0.224320 0.290782 0.986621 0.031 Uiso 1 1 calc R U . . .
C8 C -0.07968(19) 0.28589(19) 0.94733(16) 0.0174(6) Uani 1 1 d . . . . .
C9 C -0.09853(19) 0.37532(19) 0.90421(16) 0.0179(6) Uani 1 1 d . . . . .
C10 C -0.1958(2) 0.4340(2) 0.90270(17) 0.0224(7) Uani 1 1 d . . . . .
H10A H -0.249874 0.414155 0.930037 0.027 Uiso 1 1 calc R U . . .
C11 C -0.2146(2) 0.5186(2) 0.86313(18) 0.0260(7) Uani 1 1 d . . . . .
H11A H -0.280559 0.556143 0.862723 0.031 Uiso 1 1 calc R U . . .
C12 C -0.1357(2) 0.5487(2) 0.82357(18) 0.0251(7) Uani 1 1 d . . . . .
H12A H -0.148241 0.607249 0.796256 0.030 Uiso 1 1 calc R U . . .
C13 C -0.0404(2) 0.49490(19) 0.82367(16) 0.0205(6) Uani 1 1 d . . . . .
H13A H 0.012116 0.517219 0.797249 0.025 Uiso 1 1 calc R U . . .
C14 C -0.01840(19) 0.40595(19) 0.86263(15) 0.0164(6) Uani 1 1 d . . . . .
C15 C 0.18118(18) 0.43002(17) 0.75910(15) 0.0146(6) Uani 1 1 d . . . . .
C16 C 0.21331(19) 0.49472(18) 0.77548(16) 0.0168(6) Uani 1 1 d . . . . .
C17 C 0.23165(19) 0.55870(19) 0.71381(16) 0.0206(6) Uani 1 1 d . . . . .
H17A H 0.254207 0.603156 0.722047 0.025 Uiso 1 1 calc R U . . .
C18 C 0.2178(2) 0.55884(18) 0.64130(17) 0.0215(6) Uani 1 1 d . . . . .
H18A H 0.233230 0.601801 0.599771 0.026 Uiso 1 1 calc R U . . .
C19 C 0.1815(2) 0.49693(19) 0.62821(16) 0.0202(6) Uani 1 1 d . . . . .
H19A H 0.169160 0.499800 0.578545 0.024 Uiso 1 1 calc R U . . .
C20 C 0.16303(19) 0.43088(18) 0.68683(16) 0.0164(6) Uani 1 1 d . . . . .
C21 C 0.2233(2) 0.4967(2) 0.85699(16) 0.0217(6) Uani 1 1 d . . . . .
H21A H 0.248666 0.433177 0.880235 0.026 Uiso 1 1 calc R U . . .
C22 C 0.2967(2) 0.5425(2) 0.85695(19) 0.0323(8) Uani 1 1 d . . . . .
H22A H 0.360076 0.515192 0.821439 0.048 Uiso 1 1 calc R U . . .
H22B H 0.306507 0.535018 0.909917 0.048 Uiso 1 1 calc R U . . .
H22C H 0.270505 0.606543 0.839462 0.048 Uiso 1 1 calc R U . . .
C23 C 0.1228(2) 0.5414(2) 0.90919(18) 0.0324(8) Uani 1 1 d . . . . .
H23A H 0.131262 0.544273 0.960620 0.049 Uiso 1 1 calc R U . . .
H23B H 0.079460 0.506303 0.915120 0.049 Uiso 1 1 calc R U . . .
H23C H 0.093058 0.602165 0.885342 0.049 Uiso 1 1 calc R U . . .
C24 C 0.1208(2) 0.3644(2) 0.67249(17) 0.0234(7) Uani 1 1 d . . . . .
H24A H 0.096117 0.334154 0.724514 0.028 Uiso 1 1 calc R U . . .
C25 C 0.1998(2) 0.2920(2) 0.6243(2) 0.0403(9) Uani 1 1 d . . . . .
H25A H 0.171547 0.247872 0.619653 0.060 Uiso 1 1 calc R U . . .
H25B H 0.254885 0.262081 0.650155 0.060 Uiso 1 1 calc R U . . .
H25C H 0.223809 0.319305 0.572153 0.060 Uiso 1 1 calc R U . . .
C26 C 0.0331(2) 0.4114(2) 0.6340(2) 0.0411(9) Uani 1 1 d . . . . .
H26A H -0.014754 0.460566 0.663680 0.062 Uiso 1 1 calc R U . . .
H26B H 0.001337 0.368309 0.633441 0.062 Uiso 1 1 calc R U . . .
H26C H 0.056451 0.435401 0.580293 0.062 Uiso 1 1 calc R U . . .
C27 C 0.24653(18) 0.12836(18) 0.93337(15) 0.0148(6) Uani 1 1 d . . . . .
C28 C 0.26069(19) 0.12621(19) 1.00749(15) 0.0170(6) Uani 1 1 d . . . . .
C29 C 0.3000(2) 0.0422(2) 1.04688(16) 0.0217(6) Uani 1 1 d . . . . .
H29A H 0.308851 0.038340 1.097960 0.026 Uiso 1 1 calc R U . . .
C30 C 0.3263(2) -0.0353(2) 1.01312(17) 0.0236(7) Uani 1 1 d . . . . .
H30A H 0.350617 -0.091979 1.041664 0.028 Uiso 1 1 calc R U . . .
C31 C 0.31735(19) -0.03076(19) 0.93737(17) 0.0203(6) Uani 1 1 d . . . . .
H31A H 0.338920 -0.084574 0.913803 0.024 Uiso 1 1 calc R U . . .
C32 C 0.27756(18) 0.05069(18) 0.89532(15) 0.0159(6) Uani 1 1 d . . . . .
C33 C 0.2362(2) 0.2112(2) 1.04444(16) 0.0217(6) Uani 1 1 d . . . . .
H33A H 0.223673 0.263242 1.003236 0.026 Uiso 1 1 calc R U . . .
C34 C 0.1425(2) 0.2250(2) 1.11001(18) 0.0333(8) Uani 1 1 d . . . . .
H34A H 0.087792 0.226872 1.089358 0.050 Uiso 1 1 calc R U . . .
H34B H 0.126173 0.281617 1.131027 0.050 Uiso 1 1 calc R U . . .
H34C H 0.153648 0.175312 1.151693 0.050 Uiso 1 1 calc R U . . .
C35 C 0.3226(2) 0.2093(2) 1.07523(18) 0.0291(7) Uani 1 1 d . . . . .
H35A H 0.383278 0.195518 1.033798 0.044 Uiso 1 1 calc R U . . .
H35B H 0.331145 0.163308 1.119954 0.044 Uiso 1 1 calc R U . . .
H35C H 0.308696 0.268035 1.091619 0.044 Uiso 1 1 calc R U . . .
C36 C 0.26938(19) 0.05515(19) 0.81207(16) 0.0182(6) Uani 1 1 d . . . . .
H36A H 0.271829 0.114929 0.784598 0.022 Uiso 1 1 calc R U . . .
C37 C 0.3548(2) -0.0167(2) 0.76716(17) 0.0280(7) Uani 1 1 d . . . . .
H37A H 0.417471 -0.016484 0.773786 0.042 Uiso 1 1 calc R U . . .
H37B H 0.354102 -0.004115 0.711562 0.042 Uiso 1 1 calc R U . . .
H37C H 0.347684 -0.075553 0.787257 0.042 Uiso 1 1 calc R U . . .
C38 C 0.1698(2) 0.0484(2) 0.81092(18) 0.0305(8) Uani 1 1 d . . . . .
H38A H 0.115582 0.096301 0.838226 0.046 Uiso 1 1 calc R U . . .
H38B H 0.165646 -0.009966 0.837111 0.046 Uiso 1 1 calc R U . . .
H38C H 0.164847 0.054481 0.756696 0.046 Uiso 1 1 calc R U . . .
C39 C 0.77163(18) 0.20674(17) 0.46664(15) 0.0133(5) Uani 1 1 d . . . . .
C40 C 0.82451(18) 0.22386(17) 0.51008(15) 0.0140(6) Uani 1 1 d . . . . .
C41 C 0.91538(18) 0.24271(17) 0.47383(15) 0.0152(6) Uani 1 1 d . . . . .
C42 C 0.9714(2) 0.26346(19) 0.51507(17) 0.0205(6) Uani 1 1 d . . . . .
H42A H 0.950207 0.263228 0.570230 0.025 Uiso 1 1 calc R U . . .
C43 C 1.0551(2) 0.2837(2) 0.47681(17) 0.0262(7) Uani 1 1 d . . . . .
H43A H 1.091138 0.297498 0.505625 0.031 Uiso 1 1 calc R U . . .
C44 C 1.0879(2) 0.2844(2) 0.39609(17) 0.0265(7) Uani 1 1 d . . . . .
H44A H 1.145787 0.298944 0.369762 0.032 Uiso 1 1 calc R U . . .
C45 C 1.0359(2) 0.2638(2) 0.35470(17) 0.0233(7) Uani 1 1 d . . . . .
H45A H 1.059056 0.263885 0.299654 0.028 Uiso 1 1 calc R U . . .
C46 C 0.94895(18) 0.24267(18) 0.39158(15) 0.0157(6) Uani 1 1 d . . . . .
C47 C 0.89374(18) 0.22436(17) 0.34576(15) 0.0137(6) Uani 1 1 d . . . . .
C48 C 0.92579(19) 0.22538(18) 0.26405(15) 0.0176(6) Uani 1 1 d . . . . .
H48A H 0.985518 0.237260 0.238884 0.021 Uiso 1 1 calc R U . . .
C49 C 0.8744(2) 0.20995(19) 0.21932(16) 0.0205(6) Uani 1 1 d . . . . .
H49A H 0.898979 0.209874 0.164377 0.025 Uiso 1 1 calc R U . . .
C50 C 0.7856(2) 0.19434(19) 0.25542(16) 0.0206(6) Uani 1 1 d . . . . .
H50A H 0.748955 0.184502 0.224675 0.025 Uiso 1 1 calc R U . . .
C51 C 0.7504(2) 0.19305(19) 0.33489(16) 0.0189(6) Uani 1 1 d . . . . .
H51A H 0.689878 0.182083 0.358375 0.023 Uiso 1 1 calc R U . . .
C52 C 0.80309(19) 0.20785(17) 0.38286(15) 0.0148(6) Uani 1 1 d . . . . .
C53 C 0.61408(19) 0.17039(19) 0.49007(15) 0.0167(6) Uani 1 1 d . . . . .
C54 C 0.5292(2) 0.2407(2) 0.47785(16) 0.0211(6) Uani 1 1 d . . . . .
C55 C 0.4616(2) 0.2198(2) 0.45128(17) 0.0281(7) Uani 1 1 d . . . . .
H55A H 0.402686 0.265765 0.442310 0.034 Uiso 1 1 calc R U . . .
C56 C 0.4796(2) 0.1333(2) 0.43793(18) 0.0304(8) Uani 1 1 d . . . . .
H56A H 0.432227 0.120307 0.420788 0.037 Uiso 1 1 calc R U . . .
C57 C 0.5652(2) 0.0655(2) 0.44907(17) 0.0262(7) Uani 1 1 d . . . . .
H57A H 0.576245 0.006729 0.438537 0.031 Uiso 1 1 calc R U . . .
C58 C 0.6358(2) 0.0813(2) 0.47549(16) 0.0200(6) Uani 1 1 d . . . . .
C59 C 0.5119(2) 0.3377(2) 0.48642(18) 0.0271(7) Uani 1 1 d . . . . .
H59A H 0.558818 0.337612 0.516529 0.032 Uiso 1 1 calc R U . . .
C60 C 0.5355(3) 0.3882(2) 0.4056(2) 0.0419(9) Uani 1 1 d . . . . .
H60A H 0.605092 0.360502 0.380220 0.063 Uiso 1 1 calc R U . . .
H60B H 0.523057 0.450941 0.411076 0.063 Uiso 1 1 calc R U . . .
H60C H 0.493450 0.385662 0.373695 0.063 Uiso 1 1 calc R U . . .
C61 C 0.4078(2) 0.3851(2) 0.53029(19) 0.0384(8) Uani 1 1 d . . . . .
H61A H 0.392424 0.350119 0.580607 0.058 Uiso 1 1 calc R U . . .
H61B H 0.360847 0.391255 0.499362 0.058 Uiso 1 1 calc R U . . .
H61C H 0.402746 0.444740 0.539262 0.058 Uiso 1 1 calc R U . . .
C62 C 0.7341(2) 0.00870(19) 0.48134(16) 0.0211(6) Uani 1 1 d . . . . .
H62A H 0.785694 0.038368 0.464432 0.025 Uiso 1 1 calc R U . . .
C63 C 0.7369(2) -0.0358(2) 0.56488(18) 0.0295(7) Uani 1 1 d . . . . .
H63A H 0.685399 -0.063717 0.584308 0.044 Uiso 1 1 calc R U . . .
H63B H 0.725408 0.009552 0.598616 0.044 Uiso 1 1 calc R U . . .
H63C H 0.801756 -0.081732 0.565168 0.044 Uiso 1 1 calc R U . . .
C64 C 0.7634(3) -0.0631(2) 0.4266(2) 0.0370(8) Uani 1 1 d . . . . .
H64A H 0.763574 -0.034438 0.372929 0.055 Uiso 1 1 calc R U . . .
H64B H 0.715893 -0.095410 0.442698 0.055 Uiso 1 1 calc R U . . .
H64C H 0.829624 -0.105248 0.428964 0.055 Uiso 1 1 calc R U . . .
C65 C 0.81882(18) 0.21979(18) 0.65378(15) 0.0146(6) Uani 1 1 d . . . . .
C66 C 0.79400(19) 0.29944(19) 0.68685(16) 0.0182(6) Uani 1 1 d . . . . .
C67 C 0.8430(2) 0.2958(2) 0.74347(17) 0.0234(7) Uani 1 1 d . . . . .
H67A H 0.828652 0.348468 0.766703 0.028 Uiso 1 1 calc R U . . .
C68 C 0.9121(2) 0.2171(2) 0.76658(17) 0.0259(7) Uani 1 1 d . . . . .
H68A H 0.946368 0.216811 0.803824 0.031 Uiso 1 1 calc R U . . .
C69 C 0.9313(2) 0.1391(2) 0.73565(16) 0.0222(6) Uani 1 1 d . . . . .
H69A H 0.977539 0.085043 0.752984 0.027 Uiso 1 1 calc R U . . .
C70 C 0.88407(19) 0.13831(18) 0.67940(15) 0.0168(6) Uani 1 1 d . . . . .
C71 C 0.7177(2) 0.3866(2) 0.66379(18) 0.0245(7) Uani 1 1 d . . . . .
H71A H 0.680753 0.373026 0.631998 0.029 Uiso 1 1 calc R U . . .
C72 C 0.7675(3) 0.4531(2) 0.6134(2) 0.0489(10) Uani 1 1 d . . . . .
H72A H 0.812250 0.426787 0.566185 0.073 Uiso 1 1 calc R U . . .
H72B H 0.805107 0.466665 0.643127 0.073 Uiso 1 1 calc R U . . .
H72C H 0.716910 0.508508 0.598585 0.073 Uiso 1 1 calc R U . . .
C73 C 0.6430(2) 0.4296(2) 0.7351(2) 0.0369(8) Uani 1 1 d . . . . .
H73A H 0.614694 0.385457 0.769084 0.055 Uiso 1 1 calc R U . . .
H73B H 0.590203 0.481033 0.717878 0.055 Uiso 1 1 calc R U . . .
H73C H 0.676398 0.449690 0.763977 0.055 Uiso 1 1 calc R U . . .
C74 C 0.9038(2) 0.05056(19) 0.64875(17) 0.0209(6) Uani 1 1 d . . . . .
H74A H 0.857773 0.062374 0.614007 0.025 Uiso 1 1 calc R U . . .
C75 C 0.8819(2) -0.0198(2) 0.71626(19) 0.0312(8) Uani 1 1 d . . . . .
H75A H 0.815221 0.005341 0.748266 0.047 Uiso 1 1 calc R U . . .
H75B H 0.930181 -0.036805 0.748564 0.047 Uiso 1 1 calc R U . . .
H75C H 0.886484 -0.072931 0.695019 0.047 Uiso 1 1 calc R U . . .
C76 C 1.0095(2) 0.0147(2) 0.60020(18) 0.0294(7) Uani 1 1 d . . . . .
H76A H 1.022419 0.060729 0.557904 0.044 Uiso 1 1 calc R U . . .
H76B H 1.017703 -0.038935 0.577915 0.044 Uiso 1 1 calc R U . . .
H76C H 1.056152 -0.000561 0.633657 0.044 Uiso 1 1 calc R U . . .
C77 C 0.45962(19) 0.1398(2) 0.86401(16) 0.0188(6) Uani 1 1 d . . . . .
O1 O 0.48685(13) 0.07144(14) 0.89935(11) 0.0257(5) Uani 1 1 d . . . . .
C78 C 0.4346(2) 0.3036(2) 0.88437(18) 0.0244(7) Uani 1 1 d . . . . .
O2 O 0.44367(17) 0.33817(16) 0.93063(13) 0.0381(6) Uani 1 1 d . . . . .
C79 C 0.4404(2) 0.3372(2) 0.73641(17) 0.0216(6) Uani 1 1 d . . . . .
O3 O 0.45260(14) 0.39647(14) 0.69143(12) 0.0301(5) Uani 1 1 d . . . . .
C80 C 0.4833(2) 0.15704(19) 0.67451(16) 0.0202(6) Uani 1 1 d . . . . .
O4 O 0.42569(14) 0.14729(14) 0.64948(12) 0.0259(5) Uani 1 1 d . . . . .
C81 C 0.6303(2) 0.18632(19) 0.78215(16) 0.0209(6) Uani 1 1 d . . . . .
O5 O 0.66389(14) 0.19775(14) 0.82784(11) 0.0262(5) Uani 1 1 d . . . . .
C82 C 0.6210(2) 0.0429(2) 0.73915(16) 0.0216(6) Uani 1 1 d . . . . .
O6 O 0.64451(16) -0.03339(14) 0.75646(12) 0.0320(5) Uani 1 1 d . . . . .
O1S O 0.55975(17) 0.67321(19) 0.82845(16) 0.0548(7) Uani 1 1 d . . . . .
C1S C 0.4684(3) 0.6817(4) 0.8857(3) 0.0823(16) Uani 1 1 d D . . . .
H1SA H 0.413254 0.697234 0.859804 0.099 Uiso 0.855(6) 1 calc R U P A 1
H1SB H 0.453891 0.729510 0.918685 0.099 Uiso 0.855(6) 1 calc R U P A 1
H1SC H 0.475555 0.685314 0.938027 0.099 Uiso 0.145(6) 1 calc R U P A 2
H1SD H 0.446219 0.630306 0.888685 0.099 Uiso 0.145(6) 1 calc R U P A 2
C2S C 0.4803(3) 0.5956(4) 0.9333(3) 0.0535(14) Uani 0.855(6) 1 d D . P A 1
H2SA H 0.417797 0.597426 0.970872 0.080 Uiso 0.855(6) 1 calc R U P A 1
H2SB H 0.531966 0.583089 0.961429 0.080 Uiso 0.855(6) 1 calc R U P A 1
H2SC H 0.499109 0.548390 0.899499 0.080 Uiso 0.855(6) 1 calc R U P A 1
C2* C 0.3992(15) 0.7650(11) 0.8578(15) 0.0535(14) Uani 0.145(6) 1 d D . P A 2
H2SD H 0.333004 0.760088 0.871582 0.080 Uiso 0.145(6) 1 calc R U P A 2
H2SE H 0.420298 0.776187 0.800874 0.080 Uiso 0.145(6) 1 calc R U P A 2
H2SF H 0.397782 0.814754 0.882078 0.080 Uiso 0.145(6) 1 calc R U P A 2
C3S C 0.5556(3) 0.7553(3) 0.7778(3) 0.0593(12) Uani 1 1 d . . . . .
H3SA H 0.537289 0.805479 0.809064 0.071 Uiso 1 1 calc R U . . .
H3SB H 0.505441 0.769335 0.747025 0.071 Uiso 1 1 calc R U . . .
C4S C 0.6567(3) 0.7423(3) 0.7240(2) 0.0625(12) Uani 1 1 d . . . . .
H4SA H 0.655005 0.795892 0.686518 0.094 Uiso 1 1 calc R U . . .
H4SB H 0.675768 0.690188 0.695715 0.094 Uiso 1 1 calc R U . . .
H4SC H 0.704990 0.732391 0.754823 0.094 Uiso 1 1 calc R U . . .

loop_
_atom_site_aniso_label
_atom_site_aniso_U_11
_atom_site_aniso_U_22
_atom_site_aniso_U_33
_atom_site_aniso_U_23
_atom_site_aniso_U_13
_atom_site_aniso_U_12
Fe1 0.0138(2) 0.0177(2) 0.0148(2) 0.00277(16) -0.00257(16) -0.00783(16)
Fe2 0.0141(2) 0.0183(2) 0.0141(2) 0.00320(16) -0.00214(16) -0.00680(16)
P1 0.0139(3) 0.0137(4) 0.0140(4) 0.0024(3) -0.0028(3) -0.0067(3)
P2 0.0138(3) 0.0159(4) 0.0127(3) 0.0016(3) -0.0028(3) -0.0070(3)
N1 0.0156(11) 0.0134(12) 0.0136(12) 0.0008(9) -0.0028(9) -0.0061(9)
N2 0.0122(11) 0.0155(12) 0.0158(12) 0.0026(9) -0.0033(9) -0.0071(9)
N3 0.0136(11) 0.0179(12) 0.0135(11) 0.0007(9) -0.0029(9) -0.0091(9)
N4 0.0126(11) 0.0159(12) 0.0117(11) 0.0004(9) -0.0021(9) -0.0072(9)
C1 0.0148(13) 0.0147(14) 0.0148(14) -0.0031(11) -0.0027(11) -0.0077(11)
C2 0.0132(13) 0.0170(15) 0.0154(14) -0.0035(11) -0.0021(11) -0.0058(11)
C3 0.0188(14) 0.0194(15) 0.0139(14) -0.0031(11) -0.0010(11) -0.0116(12)
C4 0.0179(14) 0.0207(16) 0.0185(15) -0.0021(12) -0.0012(12) -0.0092(12)
C5 0.0278(16) 0.0228(16) 0.0197(15) -0.0029(13) 0.0016(13) -0.0164(13)
C6 0.0229(16) 0.0347(19) 0.0252(17) -0.0058(14) 0.0043(13) -0.0199(14)
C7 0.0164(14) 0.0347(19) 0.0273(17) -0.0057(14) -0.0028(13) -0.0113(13)
C8 0.0176(14) 0.0232(16) 0.0159(14) -0.0064(12) -0.0023(11) -0.0107(12)
C9 0.0174(14) 0.0234(16) 0.0154(14) -0.0073(12) -0.0019(11) -0.0084(12)
C10 0.0149(14) 0.0313(18) 0.0226(16) -0.0097(13) -0.0013(12) -0.0084(13)
C11 0.0164(15) 0.0270(18) 0.0337(18) -0.0074(14) -0.0092(13) -0.0015(13)
C12 0.0229(15) 0.0206(16) 0.0302(17) -0.0049(13) -0.0088(13) -0.0025(13)
C13 0.0182(14) 0.0211(16) 0.0235(16) -0.0049(13) -0.0046(12) -0.0070(12)
C14 0.0161(14) 0.0196(15) 0.0154(14) -0.0058(12) -0.0033(11) -0.0063(11)
C15 0.0140(13) 0.0128(14) 0.0137(14) 0.0034(11) -0.0022(11) -0.0040(11)
C16 0.0143(13) 0.0145(15) 0.0225(15) -0.0053(12) -0.0044(12) -0.0039(11)
C17 0.0185(14) 0.0164(15) 0.0267(16) -0.0034(12) -0.0017(12) -0.0076(12)
C18 0.0223(15) 0.0126(15) 0.0227(16) 0.0035(12) 0.0002(12) -0.0047(12)
C19 0.0241(15) 0.0183(15) 0.0142(14) 0.0007(12) -0.0044(12) -0.0038(12)
C20 0.0151(13) 0.0144(14) 0.0198(15) -0.0040(12) -0.0026(11) -0.0050(11)
C21 0.0239(15) 0.0214(16) 0.0238(16) -0.0042(13) -0.0071(13) -0.0099(13)
C22 0.0372(18) 0.0315(19) 0.040(2) -0.0064(16) -0.0184(16) -0.0160(15)
C23 0.0338(18) 0.041(2) 0.0274(18) -0.0141(16) -0.0059(15) -0.0137(16)
C24 0.0339(17) 0.0262(17) 0.0200(15) 0.0002(13) -0.0101(13) -0.0196(14)
C25 0.0381(19) 0.0254(19) 0.069(3) -0.0167(18) -0.0322(19) -0.0028(15)
C26 0.0282(18) 0.045(2) 0.062(3) -0.027(2) -0.0163(17) -0.0093(16)
C27 0.0109(13) 0.0178(15) 0.0145(14) 0.0035(11) -0.0012(11) -0.0075(11)
C28 0.0140(13) 0.0212(16) 0.0166(14) 0.0014(12) -0.0014(11) -0.0099(12)
C29 0.0247(15) 0.0282(17) 0.0139(14) 0.0040(12) -0.0055(12) -0.0132(13)
C30 0.0256(16) 0.0193(16) 0.0248(16) 0.0097(13) -0.0105(13) -0.0090(13)
C31 0.0212(15) 0.0178(15) 0.0246(16) -0.0007(12) -0.0072(12) -0.0089(12)
C32 0.0129(13) 0.0191(15) 0.0167(14) 0.0003(12) -0.0025(11) -0.0081(11)
C33 0.0286(16) 0.0231(16) 0.0162(15) -0.0014(12) -0.0034(12) -0.0135(13)
C34 0.0346(18) 0.040(2) 0.0289(18) -0.0158(16) 0.0040(15) -0.0184(16)
C35 0.0387(18) 0.0342(19) 0.0225(17) -0.0007(14) -0.0074(14) -0.0221(15)
C36 0.0183(14) 0.0183(15) 0.0187(15) -0.0008(12) -0.0048(12) -0.0069(12)
C37 0.0248(16) 0.037(2) 0.0212(16) -0.0068(14) -0.0028(13) -0.0091(14)
C38 0.0236(16) 0.047(2) 0.0251(17) -0.0088(15) -0.0077(14) -0.0117(15)
C39 0.0130(13) 0.0133(14) 0.0135(13) -0.0004(11) -0.0004(11) -0.0068(11)
C40 0.0166(13) 0.0130(14) 0.0127(13) 0.0011(11) -0.0030(11) -0.0071(11)
C41 0.0148(13) 0.0113(14) 0.0181(14) 0.0005(11) -0.0033(11) -0.0042(11)
C42 0.0224(15) 0.0248(17) 0.0181(15) -0.0017(12) -0.0034(12) -0.0133(13)
C43 0.0267(16) 0.0378(19) 0.0249(17) -0.0032(14) -0.0076(13) -0.0216(14)
C44 0.0230(15) 0.0375(19) 0.0245(16) -0.0017(14) 0.0006(13) -0.0219(14)
C45 0.0228(15) 0.0316(18) 0.0165(15) -0.0009(13) 0.0009(12) -0.0153(13)
C46 0.0134(13) 0.0156(14) 0.0174(14) -0.0004(11) -0.0017(11) -0.0059(11)
C47 0.0143(13) 0.0088(13) 0.0160(14) 0.0020(11) -0.0015(11) -0.0046(11)
C48 0.0162(13) 0.0179(15) 0.0169(14) -0.0005(12) 0.0004(11) -0.0074(12)
C49 0.0271(16) 0.0216(16) 0.0118(14) -0.0034(12) -0.0023(12) -0.0080(13)
C50 0.0274(16) 0.0221(16) 0.0178(15) -0.0021(12) -0.0075(12) -0.0127(13)
C51 0.0222(15) 0.0225(16) 0.0165(15) -0.0002(12) -0.0037(12) -0.0141(12)
C52 0.0192(14) 0.0117(14) 0.0139(14) 0.0006(11) -0.0045(11) -0.0062(11)
C53 0.0166(14) 0.0270(16) 0.0094(13) 0.0025(12) -0.0025(11) -0.0131(12)
C54 0.0179(14) 0.0300(17) 0.0167(15) 0.0053(12) -0.0045(12) -0.0132(13)
C55 0.0192(15) 0.042(2) 0.0234(16) 0.0070(14) -0.0074(13) -0.0139(14)
C56 0.0290(17) 0.049(2) 0.0268(17) 0.0042(15) -0.0117(14) -0.0283(16)
C57 0.0328(17) 0.0340(19) 0.0230(16) 0.0037(14) -0.0068(14) -0.0270(15)
C58 0.0241(15) 0.0292(17) 0.0125(14) 0.0023(12) -0.0024(12) -0.0191(13)
C59 0.0207(15) 0.0263(17) 0.0337(18) 0.0044(14) -0.0127(14) -0.0063(13)
C60 0.0358(19) 0.027(2) 0.052(2) 0.0084(17) -0.0022(17) -0.0108(16)
C61 0.0337(19) 0.039(2) 0.0335(19) 0.0010(16) -0.0096(16) -0.0030(16)
C62 0.0254(15) 0.0222(16) 0.0193(15) 0.0001(12) -0.0037(12) -0.0142(13)
C63 0.0366(18) 0.0266(18) 0.0299(18) 0.0020(14) -0.0113(15) -0.0157(15)
C64 0.045(2) 0.033(2) 0.036(2) -0.0101(16) -0.0105(17) -0.0118(16)
C65 0.0113(13) 0.0216(15) 0.0113(13) -0.0030(11) 0.0004(10) -0.0075(11)
C66 0.0169(14) 0.0204(16) 0.0170(15) -0.0012(12) -0.0036(12) -0.0066(12)
C67 0.0266(16) 0.0264(17) 0.0210(16) -0.0076(13) -0.0087(13) -0.0080(13)
C68 0.0256(16) 0.0329(19) 0.0211(16) -0.0057(14) -0.0128(13) -0.0051(14)
C69 0.0202(15) 0.0231(16) 0.0224(16) 0.0015(13) -0.0105(12) -0.0041(12)
C70 0.0141(13) 0.0196(15) 0.0170(14) 0.0014(12) -0.0029(11) -0.0081(11)
C71 0.0262(16) 0.0207(16) 0.0292(17) -0.0044(13) -0.0155(14) -0.0031(13)
C72 0.048(2) 0.034(2) 0.045(2) 0.0181(17) -0.0109(18) -0.0022(18)
C73 0.0305(18) 0.0290(19) 0.043(2) -0.0052(16) -0.0080(16) -0.0009(15)
C74 0.0190(14) 0.0169(15) 0.0275(17) -0.0006(13) -0.0097(13) -0.0046(12)
C75 0.0241(16) 0.0250(18) 0.042(2) 0.0022(15) -0.0048(15) -0.0107(14)
C76 0.0332(18) 0.0232(17) 0.0308(18) -0.0029(14) -0.0069(14) -0.0087(14)
C77 0.0108(13) 0.0298(18) 0.0172(15) -0.0015(13) -0.0009(11) -0.0105(12)
O1 0.0160(10) 0.0275(12) 0.0256(11) 0.0106(10) -0.0034(9) -0.0064(9)
C78 0.0190(15) 0.0264(17) 0.0235(16) 0.0036(13) -0.0042(13) -0.0065(13)
O2 0.0499(15) 0.0427(15) 0.0347(14) -0.0077(12) -0.0183(12) -0.0218(12)
C79 0.0161(14) 0.0252(17) 0.0222(16) -0.0046(14) -0.0022(12) -0.0058(13)
O3 0.0261(11) 0.0234(12) 0.0320(12) 0.0084(10) 0.0011(10) -0.0102(10)
C80 0.0186(15) 0.0209(16) 0.0150(15) 0.0034(12) 0.0003(12) -0.0056(12)
O4 0.0212(11) 0.0349(13) 0.0250(12) -0.0022(10) -0.0041(9) -0.0149(10)
C81 0.0165(14) 0.0231(16) 0.0162(15) 0.0036(12) 0.0028(12) -0.0067(12)
O5 0.0224(11) 0.0417(14) 0.0169(11) 0.0020(10) -0.0047(9) -0.0162(10)
C82 0.0186(15) 0.0268(18) 0.0156(15) 0.0036(13) -0.0018(12) -0.0077(13)
O6 0.0384(13) 0.0214(13) 0.0285(12) 0.0046(10) -0.0041(10) -0.0076(10)
O1S 0.0322(14) 0.065(2) 0.0585(18) -0.0042(15) -0.0103(13) -0.0082(13)
C1S 0.037(2) 0.105(4) 0.098(4) 0.003(3) -0.010(3) -0.028(3)
C2S 0.039(3) 0.089(4) 0.046(3) -0.006(3) -0.008(2) -0.038(3)
C2* 0.039(3) 0.089(4) 0.046(3) -0.006(3) -0.008(2) -0.038(3)
C3S 0.056(3) 0.053(3) 0.061(3) 0.011(2) -0.033(2) -0.004(2)
C4S 0.053(3) 0.075(3) 0.052(3) 0.009(2) -0.019(2) -0.017(2)

loop_
_atom_type_symbol
_atom_type_description
_atom_type_scat_dispersion_real
_atom_type_scat_dispersion_imag
_atom_type_scat_source
C C 0.0033 0.0016 'International Tables Vol C Tables 4.2.6.8 and 6.1.1.4'
H H 0.0000 0.0000 'International Tables Vol C Tables 4.2.6.8 and 6.1.1.4'
N N 0.0061 0.0033 'International Tables Vol C Tables 4.2.6.8 and 6.1.1.4'
O O 0.0106 0.0060 'International Tables Vol C Tables 4.2.6.8 and 6.1.1.4'
P P 0.1023 0.0942 'International Tables Vol C Tables 4.2.6.8 and 6.1.1.4'
Fe Fe 0.3463 0.8444 'International Tables Vol C Tables 4.2.6.8 and 6.1.1.4'

loop_
_geom_angle_atom_site_label_1
_geom_angle_atom_site_label_2
_geom_angle_atom_site_label_3
_geom_angle
_geom_angle_site_symmetry_1
_geom_angle_site_symmetry_3
_geom_angle_publ_flag
C78 Fe1 C79 92.73(13) . . ?
C78 Fe1 C77 94.08(13) . . ?
C79 Fe1 C77 151.02(12) . . ?
C78 Fe1 P1 109.09(9) . . ?
C79 Fe1 P1 104.39(9) . . ?
C77 Fe1 P1 99.89(8) . . ?
C78 Fe1 Fe2 118.43(9) . . ?
C79 Fe1 Fe2 76.41(9) . . ?
C77 Fe1 Fe2 75.58(8) . . ?
P1 Fe1 Fe2 132.43(3) . . ?
C82 Fe2 C81 95.21(13) . . ?
C82 Fe2 C80 92.15(13) . . ?
C81 Fe2 C80 153.34(12) . . ?
C82 Fe2 P2 113.33(9) . . ?
C81 Fe2 P2 99.55(9) . . ?
C80 Fe2 P2 100.95(9) . . ?
C82 Fe2 Fe1 112.64(9) . . ?
C81 Fe2 Fe1 75.62(8) . . ?
C80 Fe2 Fe1 77.89(9) . . ?
P2 Fe2 Fe1 134.02(3) . . ?
N2 P1 N1 89.26(11) . . ?
N2 P1 Fe1 131.58(8) . . ?
N1 P1 Fe1 135.68(8) . . ?
N4 P2 N3 89.00(10) . . ?
N4 P2 Fe2 134.50(8) . . ?
N3 P2 Fe2 134.57(8) . . ?
C1 N1 C15 126.8(2) . . ?
C1 N1 P1 114.19(18) . . ?
C15 N1 P1 118.12(17) . . ?
C2 N2 C27 126.1(2) . . ?
C2 N2 P1 115.03(18) . . ?
C27 N2 P1 118.64(16) . . ?
C39 N3 C53 125.7(2) . . ?
C39 N3 P2 115.14(17) . . ?
C53 N3 P2 119.18(17) . . ?
C40 N4 C65 125.5(2) . . ?
C40 N4 P2 114.73(16) . . ?
C65 N4 P2 118.64(17) . . ?
C2 C1 N1 111.1(2) . . ?
C2 C1 C14 122.0(2) . . ?
N1 C1 C14 126.9(2) . . ?
C1 C2 N2 110.4(2) . . ?
C1 C2 C3 122.0(2) . . ?
N2 C2 C3 127.5(2) . . ?
C4 C3 C8 118.8(2) . . ?
C4 C3 C2 124.0(2) . . ?
C8 C3 C2 117.1(2) . . ?
C5 C4 C3 121.4(3) . . ?
C5 C4 H4A 119.3 . . ?
C3 C4 H4A 119.3 . . ?
C4 C5 C6 119.9(3) . . ?
C4 C5 H5A 120.0 . . ?
C6 C5 H5A 120.0 . . ?
C7 C6 C5 119.8(3) . . ?
C7 C6 H6A 120.1 . . ?
C5 C6 H6A 120.1 . . ?
C6 C7 C8 122.1(3) . . ?
C6 C7 H7A 118.9 . . ?
C8 C7 H7A 118.9 . . ?
C3 C8 C7 117.9(3) . . ?
C3 C8 C9 121.1(2) . . ?
C7 C8 C9 121.0(2) . . ?
C10 C9 C14 118.1(3) . . ?
C10 C9 C8 121.8(3) . . ?
C14 C9 C8 120.2(2) . . ?
C11 C10 C9 122.4(3) . . ?
C11 C10 H10A 118.8 . . ?
C9 C10 H10A 118.8 . . ?
C10 C11 C12 119.3(3) . . ?
C10 C11 H11A 120.4 . . ?
C12 C11 H11A 120.4 . . ?
C13 C12 C11 120.7(3) . . ?
C13 C12 H12A 119.7 . . ?
C11 C12 H12A 119.7 . . ?
C12 C13 C14 121.4(3) . . ?
C12 C13 H13A 119.3 . . ?
C14 C13 H13A 119.3 . . ?
C9 C14 C13 118.2(2) . . ?
C9 C14 C1 117.6(3) . . ?
C13 C14 C1 124.2(2) . . ?
C20 C15 C16 123.1(2) . . ?
C20 C15 N1 118.8(2) . . ?
C16 C15 N1 118.1(2) . . ?
C17 C16 C15 116.4(2) . . ?
C17 C16 C21 121.9(2) . . ?
C15 C16 C21 121.6(2) . . ?
C18 C17 C16 121.4(3) . . ?
C18 C17 H17A 119.3 . . ?
C16 C17 H17A 119.3 . . ?
C17 C18 C19 120.7(3) . . ?
C17 C18 H18A 119.7 . . ?
C19 C18 H18A 119.7 . . ?
C18 C19 C20 120.7(3) . . ?
C18 C19 H19A 119.7 . . ?
C20 C19 H19A 119.7 . . ?
C19 C20 C15 117.6(2) . . ?
C19 C20 C24 120.3(2) . . ?
C15 C20 C24 122.1(2) . . ?
C16 C21 C23 110.9(2) . . ?
C16 C21 C22 113.1(2) . . ?
C23 C21 C22 110.1(2) . . ?
C16 C21 H21A 107.5 . . ?
C23 C21 H21A 107.5 . . ?
C22 C21 H21A 107.5 . . ?
C21 C22 H22A 109.5 . . ?
C21 C22 H22B 109.5 . . ?
H22A C22 H22B 109.5 . . ?
C21 C22 H22C 109.5 . . ?
H22A C22 H22C 109.5 . . ?
H22B C22 H22C 109.5 . . ?
C21 C23 H23A 109.5 . . ?
C21 C23 H23B 109.5 . . ?
H23A C23 H23B 109.5 . . ?
C21 C23 H23C 109.5 . . ?
H23A C23 H23C 109.5 . . ?
H23B C23 H23C 109.5 . . ?
C25 C24 C20 111.6(2) . . ?
C25 C24 C26 110.6(2) . . ?
C20 C24 C26 111.8(2) . . ?
C25 C24 H24A 107.5 . . ?
C20 C24 H24A 107.5 . . ?
C26 C24 H24A 107.5 . . ?
C24 C25 H25A 109.5 . . ?
C24 C25 H25B 109.5 . . ?
H25A C25 H25B 109.5 . . ?
C24 C25 H25C 109.5 . . ?
H25A C25 H25C 109.5 . . ?
H25B C25 H25C 109.5 . . ?
C24 C26 H26A 109.5 . . ?
C24 C26 H26B 109.5 . . ?
H26A C26 H26B 109.5 . . ?
C24 C26 H26C 109.5 . . ?
H26A C26 H26C 109.5 . . ?
H26B C26 H26C 109.5 . . ?
C28 C27 C32 122.9(2) . . ?
C28 C27 N2 118.7(2) . . ?
C32 C27 N2 118.4(2) . . ?
C29 C28 C27 117.3(3) . . ?
C29 C28 C33 120.4(2) . . ?
C27 C28 C33 122.3(2) . . ?
C30 C29 C28 121.2(3) . . ?
C30 C29 H29A 119.4 . . ?
C28 C29 H29A 119.4 . . ?
C29 C30 C31 120.1(3) . . ?
C29 C30 H30A 119.9 . . ?
C31 C30 H30A 119.9 . . ?
C32 C31 C30 121.5(3) . . ?
C32 C31 H31A 119.2 . . ?
C30 C31 H31A 119.2 . . ?
C31 C32 C27 116.7(2) . . ?
C31 C32 C36 121.1(2) . . ?
C27 C32 C36 122.1(2) . . ?
C28 C33 C34 110.9(2) . . ?
C28 C33 C35 111.3(2) . . ?
C34 C33 C35 110.4(2) . . ?
C28 C33 H33A 108.0 . . ?
C34 C33 H33A 108.0 . . ?
C35 C33 H33A 108.0 . . ?
C33 C34 H34A 109.5 . . ?
C33 C34 H34B 109.5 . . ?
H34A C34 H34B 109.5 . . ?
C33 C34 H34C 109.5 . . ?
H34A C34 H34C 109.5 . . ?
H34B C34 H34C 109.5 . . ?
C33 C35 H35A 109.5 . . ?
C33 C35 H35B 109.5 . . ?
H35A C35 H35B 109.5 . . ?
C33 C35 H35C 109.5 . . ?
H35A C35 H35C 109.5 . . ?
H35B C35 H35C 109.5 . . ?
C32 C36 C37 112.2(2) . . ?
C32 C36 C38 111.0(2) . . ?
C37 C36 C38 110.3(2) . . ?
C32 C36 H36A 107.7 . . ?
C37 C36 H36A 107.7 . . ?
C38 C36 H36A 107.7 . . ?
C36 C37 H37A 109.5 . . ?
C36 C37 H37B 109.5 . . ?
H37A C37 H37B 109.5 . . ?
C36 C37 H37C 109.5 . . ?
H37A C37 H37C 109.5 . . ?
H37B C37 H37C 109.5 . . ?
C36 C38 H38A 109.5 . . ?
C36 C38 H38B 109.5 . . ?
H38A C38 H38B 109.5 . . ?
C36 C38 H38C 109.5 . . ?
H38A C38 H38C 109.5 . . ?
H38B C38 H38C 109.5 . . ?
C40 C39 N3 110.5(2) . . ?
C40 C39 C52 122.1(2) . . ?
N3 C39 C52 127.5(2) . . ?
C39 C40 N4 110.6(2) . . ?
C39 C40 C41 121.6(2) . . ?
N4 C40 C41 127.7(2) . . ?
C46 C41 C42 118.3(2) . . ?
C46 C41 C40 117.5(2) . . ?
C42 C41 C40 124.2(2) . . ?
C43 C42 C41 121.3(3) . . ?
C43 C42 H42A 119.4 . . ?
C41 C42 H42A 119.4 . . ?
C42 C43 C44 120.6(3) . . ?
C42 C43 H43A 119.7 . . ?
C44 C43 H43A 119.7 . . ?
C45 C44 C43 119.5(3) . . ?
C45 C44 H44A 120.3 . . ?
C43 C44 H44A 120.3 . . ?
C44 C45 C46 122.0(3) . . ?
C44 C45 H45A 119.0 . . ?
C46 C45 H45A 119.0 . . ?
C45 C46 C41 118.3(2) . . ?
C45 C46 C47 120.6(2) . . ?
C41 C46 C47 121.1(2) . . ?
C48 C47 C52 118.2(2) . . ?
C48 C47 C46 121.4(2) . . ?
C52 C47 C46 120.3(2) . . ?
C49 C48 C47 122.7(3) . . ?
C49 C48 H48A 118.7 . . ?
C47 C48 H48A 118.7 . . ?
C48 C49 C50 119.2(2) . . ?
C48 C49 H49A 120.4 . . ?
C50 C49 H49A 120.4 . . ?
C51 C50 C49 120.7(3) . . ?
C51 C50 H50A 119.7 . . ?
C49 C50 H50A 119.7 . . ?
C50 C51 C52 121.3(3) . . ?
C50 C51 H51A 119.4 . . ?
C52 C51 H51A 119.4 . . ?
C51 C52 C47 118.0(2) . . ?
C51 C52 C39 124.6(2) . . ?
C47 C52 C39 117.4(2) . . ?
C54 C53 C58 123.8(2) . . ?
C54 C53 N3 118.1(2) . . ?
C58 C53 N3 118.0(2) . . ?
C53 C54 C55 116.8(3) . . ?
C53 C54 C59 123.0(2) . . ?
C55 C54 C59 120.0(3) . . ?
C56 C55 C54 120.8(3) . . ?
C56 C55 H55A 119.6 . . ?
C54 C55 H55A 119.6 . . ?
C57 C56 C55 121.0(3) . . ?
C57 C56 H56A 119.5 . . ?
C55 C56 H56A 119.5 . . ?
C56 C57 C58 121.4(3) . . ?
C56 C57 H57A 119.3 . . ?
C58 C57 H57A 119.3 . . ?
C57 C58 C53 116.1(3) . . ?
C57 C58 C62 121.5(3) . . ?
C53 C58 C62 122.1(2) . . ?
C61 C59 C54 112.8(3) . . ?
C61 C59 C60 110.5(3) . . ?
C54 C59 C60 109.5(3) . . ?
C61 C59 H59A 108.0 . . ?
C54 C59 H59A 108.0 . . ?
C60 C59 H59A 108.0 . . ?
C59 C60 H60A 109.5 . . ?
C59 C60 H60B 109.5 . . ?
H60A C60 H60B 109.5 . . ?
C59 C60 H60C 109.5 . . ?
H60A C60 H60C 109.5 . . ?
H60B C60 H60C 109.5 . . ?
C59 C61 H61A 109.5 . . ?
C59 C61 H61B 109.5 . . ?
H61A C61 H61B 109.5 . . ?
C59 C61 H61C 109.5 . . ?
H61A C61 H61C 109.5 . . ?
H61B C61 H61C 109.5 . . ?
C58 C62 C64 112.5(2) . . ?
C58 C62 C63 113.0(2) . . ?
C64 C62 C63 109.8(3) . . ?
C58 C62 H62A 107.1 . . ?
C64 C62 H62A 107.1 . . ?
C63 C62 H62A 107.1 . . ?
C62 C63 H63A 109.5 . . ?
C62 C63 H63B 109.5 . . ?
H63A C63 H63B 109.5 . . ?
C62 C63 H63C 109.5 . . ?
H63A C63 H63C 109.5 . . ?
H63B C63 H63C 109.5 . . ?
C62 C64 H64A 109.5 . . ?
C62 C64 H64B 109.5 . . ?
H64A C64 H64B 109.5 . . ?
C62 C64 H64C 109.5 . . ?
H64A C64 H64C 109.5 . . ?
H64B C64 H64C 109.5 . . ?
C70 C65 C66 122.6(2) . . ?
C70 C65 N4 118.1(2) . . ?
C66 C65 N4 119.3(2) . . ?
C67 C66 C65 116.9(3) . . ?
C67 C66 C71 120.0(2) . . ?
C65 C66 C71 123.1(2) . . ?
C68 C67 C66 121.5(3) . . ?
C68 C67 H67A 119.2 . . ?
C66 C67 H67A 119.2 . . ?
C69 C68 C67 120.1(3) . . ?
C69 C68 H68A 119.9 . . ?
C67 C68 H68A 119.9 . . ?
C68 C69 C70 121.0(3) . . ?
C68 C69 H69A 119.5 . . ?
C70 C69 H69A 119.5 . . ?
C69 C70 C65 117.7(2) . . ?
C69 C70 C74 119.8(2) . . ?
C65 C70 C74 122.6(2) . . ?
C66 C71 C73 112.0(2) . . ?
C66 C71 C72 110.9(2) . . ?
C73 C71 C72 109.7(3) . . ?
C66 C71 H71A 108.0 . . ?
C73 C71 H71A 108.0 . . ?
C72 C71 H71A 108.0 . . ?
C71 C72 H72A 109.5 . . ?
C71 C72 H72B 109.5 . . ?
H72A C72 H72B 109.5 . . ?
C71 C72 H72C 109.5 . . ?
H72A C72 H72C 109.5 . . ?
H72B C72 H72C 109.5 . . ?
C71 C73 H73A 109.5 . . ?
C71 C73 H73B 109.5 . . ?
H73A C73 H73B 109.5 . . ?
C71 C73 H73C 109.5 . . ?
H73A C73 H73C 109.5 . . ?
H73B C73 H73C 109.5 . . ?
C70 C74 C76 111.9(2) . . ?
C70 C74 C75 110.7(2) . . ?
C76 C74 C75 110.6(2) . . ?
C70 C74 H74A 107.8 . . ?
C76 C74 H74A 107.8 . . ?
C75 C74 H74A 107.8 . . ?
C74 C75 H75A 109.5 . . ?
C74 C75 H75B 109.5 . . ?
H75A C75 H75B 109.5 . . ?
C74 C75 H75C 109.5 . . ?
H75A C75 H75C 109.5 . . ?
H75B C75 H75C 109.5 . . ?
C74 C76 H76A 109.5 . . ?
C74 C76 H76B 109.5 . . ?
H76A C76 H76B 109.5 . . ?
C74 C76 H76C 109.5 . . ?
H76A C76 H76C 109.5 . . ?
H76B C76 H76C 109.5 . . ?
O1 C77 Fe1 175.5(2) . . ?
O2 C78 Fe1 179.2(3) . . ?
O3 C79 Fe1 174.5(3) . . ?
O4 C80 Fe2 174.0(3) . . ?
O5 C81 Fe2 176.2(3) . . ?
O6 C82 Fe2 178.5(3) . . ?
C1S O1S C3S 111.4(3) . . ?
O1S C1S C2S 107.0(4) . . ?
O1S C1S C2* 104.1(11) . . ?
O1S C1S H1SA 110.3 . . ?
C2S C1S H1SA 110.3 . . ?
O1S C1S H1SB 110.3 . . ?
C2S C1S H1SB 110.3 . . ?
H1SA C1S H1SB 108.6 . . ?
O1S C1S H1SC 110.9 . . ?
C2* C1S H1SC 110.9 . . ?
O1S C1S H1SD 110.9 . . ?
C2* C1S H1SD 110.9 . . ?
H1SC C1S H1SD 109.0 . . ?
C1S C2S H2SA 109.5 . . ?
C1S C2S H2SB 109.5 . . ?
H2SA C2S H2SB 109.5 . . ?
C1S C2S H2SC 109.5 . . ?
H2SA C2S H2SC 109.5 . . ?
H2SB C2S H2SC 109.5 . . ?
C1S C2* H2SD 109.5 . . ?
C1S C2* H2SE 109.5 . . ?
H2SD C2* H2SE 109.5 . . ?
C1S C2* H2SF 109.5 . . ?
H2SD C2* H2SF 109.5 . . ?
H2SE C2* H2SF 109.5 . . ?
O1S C3S C4S 107.6(3) . . ?
O1S C3S H3SA 110.2 . . ?
C4S C3S H3SA 110.2 . . ?
O1S C3S H3SB 110.2 . . ?
C4S C3S H3SB 110.2 . . ?
H3SA C3S H3SB 108.5 . . ?
C3S C4S H4SA 109.5 . . ?
C3S C4S H4SB 109.5 . . ?
H4SA C4S H4SB 109.5 . . ?
C3S C4S H4SC 109.5 . . ?
H4SA C4S H4SC 109.5 . . ?
H4SB C4S H4SC 109.5 . . ?

loop_
_geom_bond_atom_site_label_1
_geom_bond_atom_site_label_2
_geom_bond_distance
_geom_bond_site_symmetry_2
_geom_bond_publ_flag
Fe1 C78 1.768(3) . ?
Fe1 C79 1.803(3) . ?
Fe1 C77 1.810(3) . ?
Fe1 P1 2.0370(8) . ?
Fe1 Fe2 2.7166(5) . ?
Fe2 C82 1.779(3) . ?
Fe2 C81 1.806(3) . ?
Fe2 C80 1.808(3) . ?
Fe2 P2 2.0298(8) . ?
P1 N2 1.689(2) . ?
P1 N1 1.693(2) . ?
P2 N4 1.693(2) . ?
P2 N3 1.693(2) . ?
N1 C1 1.415(3) . ?
N1 C15 1.445(3) . ?
N2 C2 1.408(3) . ?
N2 C27 1.451(3) . ?
N3 C39 1.405(3) . ?
N3 C53 1.448(3) . ?
N4 C40 1.412(3) . ?
N4 C65 1.452(3) . ?
C1 C2 1.376(4) . ?
C1 C14 1.444(4) . ?
C2 C3 1.448(4) . ?
C3 C4 1.416(4) . ?
C3 C8 1.418(4) . ?
C4 C5 1.377(4) . ?
C4 H4A 0.9500 . ?
C5 C6 1.396(4) . ?
C5 H5A 0.9500 . ?
C6 C7 1.369(4) . ?
C6 H6A 0.9500 . ?
C7 C8 1.418(4) . ?
C7 H7A 0.9500 . ?
C8 C9 1.461(4) . ?
C9 C10 1.417(4) . ?
C9 C14 1.422(4) . ?
C10 C11 1.374(4) . ?
C10 H10A 0.9500 . ?
C11 C12 1.394(4) . ?
C11 H11A 0.9500 . ?
C12 C13 1.368(4) . ?
C12 H12A 0.9500 . ?
C13 C14 1.427(4) . ?
C13 H13A 0.9500 . ?
C15 C20 1.396(4) . ?
C15 C16 1.410(4) . ?
C16 C17 1.394(4) . ?
C16 C21 1.521(4) . ?
C17 C18 1.375(4) . ?
C17 H17A 0.9500 . ?
C18 C19 1.386(4) . ?
C18 H18A 0.9500 . ?
C19 C20 1.386(4) . ?
C19 H19A 0.9500 . ?
C20 C24 1.526(4) . ?
C21 C23 1.526(4) . ?
C21 C22 1.536(4) . ?
C21 H21A 1.0000 . ?
C22 H22A 0.9800 . ?
C22 H22B 0.9800 . ?
C22 H22C 0.9800 . ?
C23 H23A 0.9800 . ?
C23 H23B 0.9800 . ?
C23 H23C 0.9800 . ?
C24 C25 1.522(4) . ?
C24 C26 1.532(4) . ?
C24 H24A 1.0000 . ?
C25 H25A 0.9800 . ?
C25 H25B 0.9800 . ?
C25 H25C 0.9800 . ?
C26 H26A 0.9800 . ?
C26 H26B 0.9800 . ?
C26 H26C 0.9800 . ?
C27 C28 1.398(4) . ?
C27 C32 1.411(4) . ?
C28 C29 1.395(4) . ?
C28 C33 1.522(4) . ?
C29 C30 1.377(4) . ?
C29 H29A 0.9500 . ?
C30 C31 1.389(4) . ?
C30 H30A 0.9500 . ?
C31 C32 1.389(4) . ?
C31 H31A 0.9500 . ?
C32 C36 1.520(4) . ?
C33 C34 1.529(4) . ?
C33 C35 1.534(4) . ?
C33 H33A 1.0000 . ?
C34 H34A 0.9800 . ?
C34 H34B 0.9800 . ?
C34 H34C 0.9800 . ?
C35 H35A 0.9800 . ?
C35 H35B 0.9800 . ?
C35 H35C 0.9800 . ?
C36 C37 1.525(4) . ?
C36 C38 1.541(4) . ?
C36 H36A 1.0000 . ?
C37 H37A 0.9800 . ?
C37 H37B 0.9800 . ?
C37 H37C 0.9800 . ?
C38 H38A 0.9800 . ?
C38 H38B 0.9800 . ?
C38 H38C 0.9800 . ?
C39 C40 1.383(3) . ?
C39 C52 1.441(4) . ?
C40 C41 1.445(3) . ?
C41 C46 1.418(4) . ?
C41 C42 1.423(4) . ?
C42 C43 1.369(4) . ?
C42 H42A 0.9500 . ?
C43 C44 1.391(4) . ?
C43 H43A 0.9500 . ?
C44 C45 1.375(4) . ?
C44 H44A 0.9500 . ?
C45 C46 1.413(4) . ?
C45 H45A 0.9500 . ?
C46 C47 1.454(4) . ?
C47 C48 1.407(4) . ?
C47 C52 1.428(3) . ?
C48 C49 1.369(4) . ?
C48 H48A 0.9500 . ?
C49 C50 1.394(4) . ?
C49 H49A 0.9500 . ?
C50 C51 1.372(4) . ?
C50 H50A 0.9500 . ?
C51 C52 1.425(4) . ?
C51 H51A 0.9500 . ?
C53 C54 1.394(4) . ?
C53 C58 1.415(4) . ?
C54 C55 1.399(4) . ?
C54 C59 1.522(4) . ?
C55 C56 1.380(4) . ?
C55 H55A 0.9500 . ?
C56 C57 1.378(4) . ?
C56 H56A 0.9500 . ?
C57 C58 1.394(4) . ?
C57 H57A 0.9500 . ?
C58 C62 1.521(4) . ?
C59 C61 1.517(4) . ?
C59 C60 1.530(4) . ?
C59 H59A 1.0000 . ?
C60 H60A 0.9800 . ?
C60 H60B 0.9800 . ?
C60 H60C 0.9800 . ?
C61 H61A 0.9800 . ?
C61 H61B 0.9800 . ?
C61 H61C 0.9800 . ?
C62 C64 1.531(4) . ?
C62 C63 1.532(4) . ?
C62 H62A 1.0000 . ?
C63 H63A 0.9800 . ?
C63 H63B 0.9800 . ?
C63 H63C 0.9800 . ?
C64 H64A 0.9800 . ?
C64 H64B 0.9800 . ?
C64 H64C 0.9800 . ?
C65 C70 1.399(4) . ?
C65 C66 1.406(4) . ?
C66 C67 1.394(4) . ?
C66 C71 1.517(4) . ?
C67 C68 1.383(4) . ?
C67 H67A 0.9500 . ?
C68 C69 1.380(4) . ?
C68 H68A 0.9500 . ?
C69 C70 1.393(4) . ?
C69 H69A 0.9500 . ?
C70 C74 1.521(4) . ?
C71 C73 1.530(4) . ?
C71 C72 1.531(5) . ?
C71 H71A 1.0000 . ?
C72 H72A 0.9800 . ?
C72 H72B 0.9800 . ?
C72 H72C 0.9800 . ?
C73 H73A 0.9800 . ?
C73 H73B 0.9800 . ?
C73 H73C 0.9800 . ?
C74 C76 1.530(4) . ?
C74 C75 1.537(4) . ?
C74 H74A 1.0000 . ?
C75 H75A 0.9800 . ?
C75 H75B 0.9800 . ?
C75 H75C 0.9800 . ?
C76 H76A 0.9800 . ?
C76 H76B 0.9800 . ?
C76 H76C 0.9800 . ?
C77 O1 1.148(3) . ?
C78 O2 1.153(3) . ?
C79 O3 1.156(3) . ?
C80 O4 1.149(3) . ?
C81 O5 1.151(3) . ?
C82 O6 1.151(3) . ?
O1S C1S 1.437(5) . ?
O1S C3S 1.439(5) . ?
C1S C2S 1.455(7) . ?
C1S C2* 1.458(8) . ?
C1S H1SA 0.9900 . ?
C1S H1SB 0.9900 . ?
C1S H1SC 0.9900 . ?
C1S H1SD 0.9900 . ?
C2S H2SA 0.9800 . ?
C2S H2SB 0.9800 . ?
C2S H2SC 0.9800 . ?
C2* H2SD 0.9800 . ?
C2* H2SE 0.9800 . ?
C2* H2SF 0.9800 . ?
C3S C4S 1.512(5) . ?
C3S H3SA 0.9900 . ?
C3S H3SB 0.9900 . ?
C4S H4SA 0.9800 . ?
C4S H4SB 0.9800 . ?
C4S H4SC 0.9800 . ?
